data_4034815
loop_
_publ_author_name
'Usmanova, Liliia'
'Dar'in, Dmitry'
'Novikov, Mikhail S.'
'Gureev, Maxim'
'Krasavin, Mikhail'

_publ_section_title
;
 Bicyclic Piperazine Mimetics of the Peptide \b-Turn Assembled via the
 Castagnoli-Cushman Reaction.
;
_journal_issue 10
_journal_name_full 'The Journal of organic chemistry'
_journal_page_first 5859
_journal_page_last 5868
_journal_paper_doi 10.1021/acs.joc.8b00811
_journal_volume 83
_journal_year 2018
_chemical_formula_moiety 'C26 H21 F2 N3 O4'
_chemical_formula_sum 'C26 H21 F2 N3 O4'
_chemical_formula_weight 477.46
_space_group_crystal_system monoclinic
_space_group_IT_number 14
_space_group_name_Hall '-P 2yn'
_space_group_name_H-M_alt 'P 1 21/n 1'
_atom_sites_solution_hydrogens geom
_audit_creation_date 2017-11-10
_audit_creation_method
;
Olex2 1.2
(compiled 2017.08.10 svn.r3458 for OlexSys, GUI svn.r5381)
;
_cell_angle_alpha 90
_cell_angle_beta 113.8212(12)
_cell_angle_gamma 90
_cell_formula_units_Z 8
_cell_length_a 14.53442(14)
_cell_length_b 22.08306(16)
_cell_length_c 14.82247(15)
_cell_measurement_reflns_used 41385
_cell_measurement_temperature 100(2)
_cell_measurement_theta_max 76.0250
_cell_measurement_theta_min 3.5580
_cell_volume 4352.20(8)
_computing_cell_refinement 'CrysAlisPro 1.171.38.46 (Rigaku OD, 2015)'
_computing_data_collection 'CrysAlisPro 1.171.38.46 (Rigaku OD, 2015)'
_computing_data_reduction 'CrysAlisPro 1.171.38.46 (Rigaku OD, 2015)'
_computing_molecular_graphics 'Olex2 (Dolomanov et al., 2009)'
_computing_publication_material 'Olex2 (Dolomanov et al., 2009)'
_computing_structure_refinement 'ShelXL (Sheldrick, 2015)'
_computing_structure_solution
;
Superflip (Palatinus & Chapuis, 2007;Palatinus & van der Lee, 2008;
Palatinus et al., 2012)
;
_diffrn_ambient_temperature 100(2)
_diffrn_detector_area_resol_mean 10.3829
_diffrn_detector_type Atlas
_diffrn_measured_fraction_theta_full 1.000
_diffrn_measured_fraction_theta_max 0.992
_diffrn_measurement_details
;
List of Runs (angles in degrees, time in seconds):

  # Type    Start    End  Width  t~exp~   \w     \q     \k     \f   Frames
--------------------------------------------------------------------------
  1  \w    -40.00  -8.00   1.00    2.50    --  -40.38  57.00  30.00   32
  2  \w   -117.00 -12.00   1.00    2.50    --  -40.38 -77.00  60.00  105
  3  \w     14.00  45.00   1.00    2.50    --   40.38 -99.00-120.00   31
  4  \w     73.00 110.00   1.00    8.00    --  113.00-112.00-120.00   37
  5  \w     77.00 103.00   1.00    8.00    --  113.00-112.00 -60.00   26
  6  \w     59.00  94.00   1.00    8.00    --  113.00-112.00-180.00   35
  7  \w     35.00  73.00   1.00    8.00    --  113.00-112.00 -60.00   38
  8  \w     31.00  59.00   1.00    8.00    --  113.00 -95.00  60.00   28
  9  \w     81.00 106.00   1.00    8.00    --  113.00 -95.00  60.00   25
 10  \w     43.00 115.00   1.00    8.00    --  113.00-112.00 150.00   72
 11  \w     37.00 141.00   1.00    8.00    --  113.00 -30.00  90.00  104
 12  \w    125.00 172.00   1.00    8.00    --  113.00  45.00 -60.00   47
 13  \w    121.00 168.00   1.00    8.00    --  113.00  45.00 -90.00   47
 14  \w    103.00 177.00   1.00    8.00    --  113.00 112.00-150.00   74
 15  \w     86.00 113.00   1.00    8.00    --  113.00  45.00 -90.00   27
 16  \w    152.00 177.00   1.00    8.00    --  113.00 112.00  60.00   25
 17  \w   -129.00 -35.00   1.00    2.50    --  -40.38-178.00-150.00   94
 18  \w   -105.00 -44.00   1.00    2.50    --  -40.38 -38.00-180.00   61
 19  \w    -72.00 -46.00   1.00    2.50    --  -40.38 178.00 -60.00   26
 20  \w    -49.00  30.00   1.00    2.50    --  -40.38  57.00-180.00   79
 21  \w     94.00 120.00   1.00    2.50    --   40.38 178.00 -90.00   26
 22  \w     30.00  56.00   1.00    8.00    --  113.00 -95.00 120.00   26
 23  \w    119.00 145.00   1.00    8.00    --  113.00 112.00 120.00   26
 24  \w    115.00 144.00   1.00    8.00    --  113.00 -77.00-150.00   29
 25  \w     90.00 115.00   1.00    8.00    --  113.00-112.00 -30.00   25
 26  \w     77.00 103.00   1.00    8.00    --  113.00 -77.00-150.00   26
 27  \w     47.00  98.00   1.00    8.00    --  113.00-112.00-150.00   51
 28  \w     37.00  62.00   1.00    8.00    --  113.00-112.00 -30.00   25
 29  \w    127.00 175.00   1.00    8.00    --  113.00 112.00-180.00   48
 30  \w     37.00  67.00   1.00    8.00    --  113.00 -77.00-150.00   30
 31  \w    153.00 178.00   1.00    8.00    --  113.00 112.00 120.00   25
 32  \w     82.00 178.00   1.00    8.00    --  113.00  30.00-180.00   96
 33  \w    109.00 173.00   1.00    8.00    --  113.00  45.00  60.00   64
 34  \w     87.00 113.00   1.00    8.00    --  113.00-112.00-120.00   26
 35  \w     41.00 127.00   1.00    8.00    --  113.00-135.00  71.61   86
 36  \w     94.00 120.00   1.00    2.50    --   40.38 178.00-180.00   26
 37  \w     47.00 114.00   1.00    2.50    --   40.38  38.00 -60.00   67
 38  \w     45.00  91.00   1.00    8.00    --  113.00 -30.00 -90.00   46
 39  \w    118.00 155.00   1.00    8.00    --  113.00 112.00   0.00   37
 40  \w    113.00 140.00   1.00    8.00    --  113.00 -30.00 -90.00   27
 41  \w    108.00 135.00   1.00    8.00    --  113.00 112.00  90.00   27
 42  \w    122.00 153.00   1.00    8.00    --  113.00  61.00  90.00   31
 43  \w     27.00  83.00   1.00    2.50    --   40.38-128.00 116.00   56
 44  \w      1.00  26.00   1.00    2.50    --   40.00  92.00-175.14   25
 45  \w    -56.00 -11.00   1.00    2.50    --  -40.38 -57.00  90.00   45
 46  \w   -114.00 -14.00   1.00    2.50    --  -40.38 -38.00-120.00  100
 47  \w      7.00  32.00   1.00    2.50    --   44.00  88.00  15.14   25
 48  \w     18.00  43.00   1.00    2.50    --   52.00  80.00 -71.98   25
 49  \w     17.00  42.00   1.00    2.50    --   52.00  82.00  47.38   25
 50  \w     17.00  42.00   1.00    2.50    --   52.00  81.00-111.14   25
 51  \w     17.00  42.00   1.00    2.50    --   52.00  82.00 133.40   25
 52  \w     22.00  47.00   1.00    2.50    --   56.00  78.00-164.10   25
 53  \w     22.00  47.00   1.00    2.50    --   56.00  78.00  74.11   25
 54  \w     30.00  55.00   1.00    2.50    --   64.00  77.00 118.30   25
 55  \w     31.00  57.00   1.00    2.50    --   64.00  75.00 -11.79   26
 56  \w     34.00  59.00   1.00    2.50    --   68.00  77.00 -68.04   25
 57  \w     35.00  61.00   1.00    2.50    --   68.00  77.00-165.95   26
 58  \w     35.00  61.00   1.00    2.50    --   68.00  76.00 -42.77   26
 59  \w     35.00  74.00   1.00    2.50    --   68.00  76.00 140.82   39
 60  \w     39.00  65.00   1.00    2.50    --   72.00  76.00  -6.69   26
 61  \w     38.00  64.00   1.00    2.50    --   72.00  77.00-105.71   26
 62  \w     38.00  64.00   1.00    2.50    --   72.00  77.00-149.89   26
 63  \w     38.00  64.00   1.00    2.50    --   72.00  77.00  46.23   26
 64  \w    104.00 130.00   1.00    2.50    --   72.00  77.00-105.71   26
 65  \w    118.00 144.00   1.00    8.00    --   80.00  68.00-126.97   26
 66  \w     47.00  73.00   1.00    8.00    --   80.00  73.00  24.54   26
 67  \w     48.00  74.00   1.00    8.00    --   80.00  72.00  72.33   26
 68  \w     49.00  75.00   1.00    8.00    --   80.00  68.00-126.97   26
 69  \w     47.00  78.00   1.00    8.00    --   80.00  73.00-174.67   31
 70  \w     52.00  78.00   1.00    8.00    --   84.00  71.00 -88.13   26
 71  \w     51.00 104.00   1.00    8.00    --   84.00  76.00  87.81   53
 72  \w     56.00  82.00   1.00    8.00    --   88.00  68.00 150.27   26
 73  \w     59.00  85.00   1.00    8.00    --   88.00  56.00  61.49   26
 74  \w     56.00  81.00   1.00    8.00    --   88.00  71.00 -10.13   25
 75  \w     58.00  84.00   1.00    8.00    --   92.00  77.00 -65.97   26
 76  \w     61.00  87.00   1.00    8.00    --   92.00  66.00 128.31   26
 77  \w     61.00  87.00   1.00    8.00    --   92.00  62.00 -60.99   26
 78  \w     61.00  86.00   1.00    8.00    --   92.00  66.00-113.99   25
 79  \w     93.00 137.00   1.00    8.00    --   96.00  74.00  63.99   44
 80  \w     63.00  89.00   1.00    8.00    --   96.00  74.00  63.99   26
 81  \w     63.00  88.00   1.00    8.00    --   96.00  74.00-168.27   25
 82  \w     63.00  90.00   1.00    8.00    --   96.00  76.00-124.22   27
 83  \w     68.00  93.00   1.00    8.00    --  100.00  70.00  10.97   25
 84  \w     75.00 101.00   1.00    8.00    --  108.00  73.00 -55.36   26
 85  \w     75.00 106.00   1.00    8.00    --  108.00  74.00 129.25   31
 86  \w     79.00 127.00   1.00    8.00    --  113.00  77.00 -90.00   48
 87  \w     80.00 107.00   1.00    8.00    --  113.00  76.00 130.03   27
 88  \w     84.00 111.00   1.00    8.00    --  113.00  61.00  30.00   27
 89  \w     79.00 146.00   1.00    8.00    --  113.00  77.00-150.00   67
 90  \w     79.00 141.00   1.00    8.00    --  113.00  77.00-180.00   62
 91  \w     84.00 136.00   1.00    8.00    --  113.00  61.00 -30.00   52
 92  \w     79.00 129.00   1.00    8.00    --  113.00  77.00 -30.00   50
;
_diffrn_measurement_device 'four-circle diffractometer'
_diffrn_measurement_device_type 'SuperNova, Dual, Cu at zero, Atlas'
_diffrn_measurement_method '\w scans'
_diffrn_radiation_type CuK\a
_diffrn_radiation_wavelength 1.54184
_diffrn_reflns_av_R_equivalents 0.0484
_diffrn_reflns_av_unetI/netI 0.0191
_diffrn_reflns_Laue_measured_fraction_full 1.000
_diffrn_reflns_Laue_measured_fraction_max 0.992
_diffrn_reflns_limit_h_max 18
_diffrn_reflns_limit_h_min -18
_diffrn_reflns_limit_k_max 27
_diffrn_reflns_limit_k_min -27
_diffrn_reflns_limit_l_max 18
_diffrn_reflns_limit_l_min -18
_diffrn_reflns_number 90200
_diffrn_reflns_point_group_measured_fraction_full 1.000
_diffrn_reflns_point_group_measured_fraction_max 0.992
_diffrn_reflns_theta_full 67.684
_diffrn_reflns_theta_max 76.395
_diffrn_reflns_theta_min 3.595
_exptl_absorpt_coefficient_mu 0.934
_exptl_absorpt_correction_T_max 1.00000
_exptl_absorpt_correction_T_min 0.79380
_exptl_absorpt_correction_type multi-scan
_exptl_absorpt_process_details
;
CrysAlisPro 1.171.38.46 (Rigaku Oxford Diffraction, 2015)
Empirical absorption correction using spherical harmonics,
 implemented in SCALE3 ABSPACK scaling algorithm.
;
_exptl_crystal_colour colourless
_exptl_crystal_colour_primary colourless
_exptl_crystal_density_diffrn 1.457
_exptl_crystal_description prism
_exptl_crystal_F_000 1984
_exptl_crystal_size_max 0.25
_exptl_crystal_size_mid 0.18
_exptl_crystal_size_min 0.15
_refine_diff_density_max 0.321
_refine_diff_density_min -0.210
_refine_diff_density_rms 0.041
_refine_ls_extinction_method none
_refine_ls_goodness_of_fit_ref 1.027
_refine_ls_hydrogen_treatment constr
_refine_ls_matrix_type full
_refine_ls_number_parameters 633
_refine_ls_number_reflns 9064
_refine_ls_number_restraints 0
_refine_ls_restrained_S_all 1.027
_refine_ls_R_factor_all 0.0393
_refine_ls_R_factor_gt 0.0329
_refine_ls_shift/su_max 0.001
_refine_ls_shift/su_mean 0.000
_refine_ls_structure_factor_coef Fsqd
_refine_ls_weighting_details 'w=1/[\s^2^(Fo^2^)+(0.0378P)^2^+1.9564P] where P=(Fo^2^+2Fc^2^)/3'
_refine_ls_weighting_scheme calc
_refine_ls_wR_factor_gt 0.0801
_refine_ls_wR_factor_ref 0.0838
_reflns_Friedel_coverage 0.000
_reflns_number_gt 7972
_reflns_number_total 9064
_reflns_threshold_expression 'I > 2\s(I)'
_cod_data_source_file jo8b00811_si_005.cif
_cod_data_source_block 103-428-7385_ulm_581_prism
_cod_database_code 4034815
_shelx_shelxl_version_number 2014/7
_shelx_space_group_comment
;
The symmetry employed for this shelxl refinement is uniquely defined
by the following loop, which should always be used as a source of
symmetry information in preference to the above space-group names.
They are only intended as comments.
;
_shelx_estimated_absorpt_t_max 0.873
_shelx_estimated_absorpt_t_min 0.800
_olex2_refinement_description
;
1. Fixed Uiso
 At 1.2 times of:
  All C(H) groups, All C(H,H) groups
 At 1.5 times of:
  All C(H,H,H) groups
2.a Ternary CH refined with riding coordinates:
 C10(H10), C9(H9), C9A(H9A), C10A(H10A)
2.b Secondary CH2 refined with riding coordinates:
 C6A(H6AA,H6AB), C6(H6A,H6B), C3(H3A,H3B), C3A(H3AA,H3AB)
2.c Aromatic/amide H refined with riding coordinates:
 C26(H26), C21A(H21A), C21(H21), C30(H30), C17(H17), C22(H22), C20A(H20A),
 C20(H20), C31(H31), C27A(H27A), C22A(H22A), C27(H27), C26A(H26A), C17A(H17A),
 C28A(H28A), C18(H18), C18A(H18A), C25(H25), C28(H28), C23A(H23A), C23(H23),
 C31A(H31A), C25A(H25A), C30A(H30A)
2.d Idealised Me refined as rotating group:
 C33A(H33D,H33E,H33F), C33(H33A,H33B,H33C)
;
_olex2_submission_special_instructions 'No special instructions were received'
_oxdiff_exptl_absorpt_empirical_details
;
Empirical correction (ABSPACK) includes:
- Absorption correction using spherical harmonics
- Frame scaling
;

loop_
_space_group_symop_operation_xyz
'x, y, z'
'-x+1/2, y+1/2, -z+1/2'
'-x, -y, -z'
'x-1/2, -y-1/2, z-1/2'

loop_
_atom_site_label
_atom_site_type_symbol
_atom_site_fract_x
_atom_site_fract_y
_atom_site_fract_z
_atom_site_U_iso_or_equiv
_atom_site_adp_type
_atom_site_occupancy
_atom_site_site_symmetry_order
_atom_site_calc_flag
_atom_site_refinement_flags_posn
F34 F 0.84713(6) 0.36152(4) 0.81152(6) 0.02702(17) Uani 1 1 d .
F34A F -0.33526(6) 0.37978(4) 0.15938(6) 0.02820(17) Uani 1 1 d .
F35 F 0.31925(7) 0.56898(3) 0.47029(7) 0.0362(2) Uani 1 1 d .
F35A F 0.01358(7) 0.56236(3) 0.68666(7) 0.0368(2) Uani 1 1 d .
O11 O 0.36740(7) 0.34763(4) 0.22653(6) 0.01976(18) Uani 1 1 d .
O11A O 0.28018(6) 0.32477(4) 0.63176(6) 0.02071(18) Uani 1 1 d .
O13 O 0.45785(7) 0.22016(4) 0.62981(7) 0.02215(19) Uani 1 1 d .
O12 O 0.12586(6) 0.27364(4) 0.39848(6) 0.02163(18) Uani 1 1 d .
O13A O -0.15801(7) 0.22760(4) 0.52394(7) 0.02249(19) Uani 1 1 d .
O32 O 0.07885(7) 0.50953(4) -0.08805(7) 0.02419(19) Uani 1 1 d .
O12A O 0.06676(7) 0.27890(4) 0.84627(7) 0.02379(19) Uani 1 1 d .
O32A O 0.61154(7) 0.47762(4) 0.93677(7) 0.0253(2) Uani 1 1 d .
N5 N 0.28018(7) 0.27482(4) 0.39622(7) 0.01567(19) Uani 1 1 d .
N5A N 0.08758(7) 0.26762(4) 0.70350(7) 0.01578(19) Uani 1 1 d .
N8A N -0.04717(7) 0.29686(4) 0.51415(7) 0.01546(19) Uani 1 1 d .
N8 N 0.47374(7) 0.29495(4) 0.53208(7) 0.01529(19) Uani 1 1 d .
N2 N 0.21506(8) 0.35278(4) 0.23460(7) 0.0169(2) Uani 1 1 d .
N2A N 0.25811(7) 0.34113(5) 0.77296(7) 0.0167(2) Uani 1 1 d .
C1 C 0.31119(9) 0.33406(5) 0.26645(8) 0.0155(2) Uani 1 1 d .
C15A C 0.04136(9) 0.39081(5) 0.59335(8) 0.0159(2) Uani 1 1 d .
C14 C 0.57092(9) 0.31126(5) 0.60612(8) 0.0155(2) Uani 1 1 d .
C7 C 0.42281(9) 0.24912(5) 0.55307(9) 0.0164(2) Uani 1 1 d .
C4 C 0.18411(9) 0.29358(5) 0.36450(8) 0.0165(2) Uani 1 1 d .
C14A C -0.12159(9) 0.31955(5) 0.42227(8) 0.0155(2) Uani 1 1 d .
C1A C 0.22993(9) 0.31972(5) 0.68066(9) 0.0159(2) Uani 1 1 d .
C15 C 0.40919(8) 0.39449(5) 0.45139(9) 0.0157(2) Uani 1 1 d .
C29 C 0.11036(9) 0.47417(6) -0.00566(9) 0.0184(2) Uani 1 1 d .
C10 C 0.35311(8) 0.29491(5) 0.35856(8) 0.0147(2) Uani 1 1 d .
H10 H 0.3831 0.2580 0.3422 0.018 Uiso 1 1 calc R
C9 C 0.43900(9) 0.32988(5) 0.43942(8) 0.0149(2) Uani 1 1 d .
H9 H 0.4963 0.3322 0.4186 0.018 Uiso 1 1 calc R
C16 C 0.17709(9) 0.39398(5) 0.15201(9) 0.0171(2) Uani 1 1 d .
C9A C 0.05094(8) 0.32841(5) 0.55490(8) 0.0148(2) Uani 1 1 d .
H9A H 0.0738 0.3338 0.5002 0.018 Uiso 1 1 calc R
C26 C 0.42600(9) 0.44070(5) 0.39560(9) 0.0187(2) Uani 1 1 d .
H26 H 0.4594 0.4318 0.3537 0.022 Uiso 1 1 calc R
C16A C 0.34864(9) 0.37716(5) 0.81544(9) 0.0172(2) Uani 1 1 d .
C21A C -0.10633(9) 0.31296(5) 0.33614(9) 0.0166(2) Uani 1 1 d .
H21A H -0.0464 0.2946 0.3382 0.020 Uiso 1 1 calc R
C4A C 0.11100(9) 0.29194(5) 0.79376(9) 0.0173(2) Uani 1 1 d .
C10A C 0.12871(9) 0.28782(5) 0.63432(8) 0.0149(2) Uani 1 1 d .
H10A H 0.1386 0.2510 0.6000 0.018 Uiso 1 1 calc R
C7A C -0.07489(9) 0.25103(5) 0.56014(9) 0.0162(2) Uani 1 1 d .
C21 C 0.65687(9) 0.29615(5) 0.59178(9) 0.0168(2) Uani 1 1 d .
H21 H 0.6515 0.2749 0.5341 0.020 Uiso 1 1 calc R
C19 C 0.75486(9) 0.34450(5) 0.74350(9) 0.0194(2) Uani 1 1 d .
C30 C 0.09372(9) 0.41224(6) -0.02174(9) 0.0193(2) Uani 1 1 d .
H30 H 0.0587 0.3975 -0.0869 0.023 Uiso 1 1 calc R
C6A C 0.00126(9) 0.22811(5) 0.65826(9) 0.0178(2) Uani 1 1 d .
H6AA H -0.0324 0.2233 0.7041 0.021 Uiso 1 1 calc R
H6AB H 0.0251 0.1877 0.6484 0.021 Uiso 1 1 calc R
C17 C 0.57750(9) 0.34200(5) 0.69035(9) 0.0188(2) Uani 1 1 d .
H17 H 0.5183 0.3510 0.7001 0.023 Uiso 1 1 calc R
C22 C 0.36172(9) 0.40821(5) 0.51376(9) 0.0194(2) Uani 1 1 d .
H22 H 0.3500 0.3771 0.5521 0.023 Uiso 1 1 calc R
C20A C -0.17872(9) 0.33320(5) 0.24687(9) 0.0187(2) Uani 1 1 d .
H20A H -0.1694 0.3286 0.1874 0.022 Uiso 1 1 calc R
C20 C 0.75065(9) 0.31236(5) 0.66225(9) 0.0187(2) Uani 1 1 d .
H20 H 0.8104 0.3016 0.6546 0.022 Uiso 1 1 calc R
C6 C 0.31969(9) 0.23266(5) 0.47791(9) 0.0181(2) Uani 1 1 d .
H6A H 0.3226 0.1918 0.4517 0.022 Uiso 1 1 calc R
H6B H 0.2727 0.2307 0.5111 0.022 Uiso 1 1 calc R
C31 C 0.12787(9) 0.37207(5) 0.05657(9) 0.0193(2) Uani 1 1 d .
H31 H 0.1177 0.3298 0.0451 0.023 Uiso 1 1 calc R
C27A C 0.44101(9) 0.34983(5) 0.86812(9) 0.0191(2) Uani 1 1 d .
H27A H 0.4450 0.3071 0.8767 0.023 Uiso 1 1 calc R
C19A C -0.26414(9) 0.36001(5) 0.24693(9) 0.0202(2) Uani 1 1 d .
C22A C 0.09681(9) 0.43857(5) 0.57941(9) 0.0195(2) Uani 1 1 d .
H22A H 0.1400 0.4315 0.5466 0.023 Uiso 1 1 calc R
C29A C 0.52213(9) 0.44753(6) 0.89586(9) 0.0195(2) Uani 1 1 d .
C27 C 0.18994(9) 0.45566(6) 0.16853(9) 0.0209(2) Uani 1 1 d .
H27 H 0.2215 0.4705 0.2341 0.025 Uiso 1 1 calc R
C26A C -0.02096(9) 0.40170(5) 0.64250(9) 0.0198(2) Uani 1 1 d .
H26A H -0.0583 0.3693 0.6532 0.024 Uiso 1 1 calc R
C3 C 0.14969(9) 0.34200(6) 0.28647(9) 0.0194(2) Uani 1 1 d .
H3A H 0.0820 0.3309 0.2372 0.023 Uiso 1 1 calc R
H3B H 0.1429 0.3804 0.3177 0.023 Uiso 1 1 calc R
C17A C -0.20885(9) 0.34697(5) 0.42008(9) 0.0195(2) Uani 1 1 d .
H17A H -0.2187 0.3516 0.4793 0.023 Uiso 1 1 calc R
C28A C 0.52720(9) 0.38477(6) 0.90814(9) 0.0203(2) Uani 1 1 d .
H28A H 0.5902 0.3659 0.9442 0.024 Uiso 1 1 calc R
C3A C 0.19562(9) 0.33773(6) 0.82964(9) 0.0191(2) Uani 1 1 d .
H3AA H 0.1662 0.3782 0.8291 0.023 Uiso 1 1 calc R
H3AB H 0.2397 0.3281 0.8990 0.023 Uiso 1 1 calc R
C18 C 0.67079(10) 0.35953(6) 0.76008(9) 0.0205(2) Uani 1 1 d .
H18 H 0.6766 0.3812 0.8175 0.025 Uiso 1 1 calc R
C18A C -0.28138(9) 0.36747(6) 0.33113(10) 0.0221(3) Uani 1 1 d .
H18A H -0.3413 0.3862 0.3284 0.026 Uiso 1 1 calc R
C24 C 0.34798(10) 0.51124(6) 0.46292(10) 0.0241(3) Uani 1 1 d .
C25 C 0.39465(10) 0.49963(6) 0.40041(9) 0.0224(3) Uani 1 1 d .
H25 H 0.4051 0.5310 0.3617 0.027 Uiso 1 1 calc R
C28 C 0.15710(10) 0.49614(6) 0.09017(9) 0.0215(2) Uani 1 1 d .
H28 H 0.1665 0.5385 0.1019 0.026 Uiso 1 1 calc R
C24A C 0.02565(10) 0.50532(6) 0.65901(10) 0.0249(3) Uani 1 1 d .
C23A C 0.08976(10) 0.49656(6) 0.61289(10) 0.0244(3) Uani 1 1 d .
H23A H 0.1281 0.5291 0.6041 0.029 Uiso 1 1 calc R
C23 C 0.33121(10) 0.46722(6) 0.52041(11) 0.0244(3) Uani 1 1 d .
H23 H 0.2996 0.4769 0.5635 0.029 Uiso 1 1 calc R
C31A C 0.34312(10) 0.43949(6) 0.80479(10) 0.0244(3) Uani 1 1 d .
H31A H 0.2797 0.4583 0.7699 0.029 Uiso 1 1 calc R
C25A C -0.02921(10) 0.45942(6) 0.67619(10) 0.0249(3) Uani 1 1 d .
H25A H -0.0714 0.4669 0.7100 0.030 Uiso 1 1 calc R
C30A C 0.42943(10) 0.47499(6) 0.84460(10) 0.0250(3) Uani 1 1 d .
H30A H 0.4250 0.5177 0.8368 0.030 Uiso 1 1 calc R
C33A C 0.60955(10) 0.54223(6) 0.92513(11) 0.0279(3) Uani 1 1 d .
H33D H 0.5838 0.5523 0.8548 0.042 Uiso 1 1 calc GR
H33E H 0.6778 0.5584 0.9589 0.042 Uiso 1 1 calc GR
H33F H 0.5657 0.5601 0.9538 0.042 Uiso 1 1 calc GR
C33 C 0.10418(11) 0.57240(6) -0.07387(11) 0.0283(3) Uani 1 1 d .
H33A H 0.0787 0.5930 -0.1379 0.042 Uiso 1 1 calc GR
H33B H 0.1774 0.5768 -0.0419 0.042 Uiso 1 1 calc GR
H33C H 0.0738 0.5905 -0.0321 0.042 Uiso 1 1 calc GR

loop_
_atom_site_aniso_label
_atom_site_aniso_U_11
_atom_site_aniso_U_22
_atom_site_aniso_U_33
_atom_site_aniso_U_23
_atom_site_aniso_U_13
_atom_site_aniso_U_12
F34 0.0193(4) 0.0302(4) 0.0250(4) -0.0046(3) 0.0021(3) -0.0037(3)
F34A 0.0231(4) 0.0328(4) 0.0211(4) 0.0066(3) 0.0011(3) 0.0036(3)
F35 0.0380(5) 0.0147(4) 0.0571(6) 0.0008(4) 0.0203(4) 0.0055(3)
F35A 0.0404(5) 0.0162(4) 0.0494(5) -0.0078(4) 0.0136(4) 0.0012(3)
O11 0.0229(4) 0.0219(4) 0.0191(4) 0.0030(3) 0.0132(4) 0.0055(3)
O11A 0.0196(4) 0.0254(4) 0.0209(4) -0.0001(3) 0.0120(4) -0.0034(3)
O13 0.0225(4) 0.0215(4) 0.0221(4) 0.0083(3) 0.0086(4) 0.0009(3)
O12 0.0170(4) 0.0294(5) 0.0206(4) -0.0003(4) 0.0097(4) -0.0020(3)
O13A 0.0206(4) 0.0240(4) 0.0220(4) -0.0002(3) 0.0077(4) -0.0078(4)
O32 0.0272(5) 0.0222(4) 0.0214(4) 0.0062(4) 0.0080(4) 0.0003(4)
O12A 0.0246(5) 0.0308(5) 0.0205(4) -0.0002(4) 0.0138(4) -0.0055(4)
O32A 0.0180(4) 0.0241(5) 0.0321(5) -0.0014(4) 0.0083(4) -0.0057(3)
N5 0.0155(5) 0.0167(5) 0.0162(5) 0.0016(4) 0.0079(4) -0.0002(4)
N5A 0.0156(5) 0.0171(5) 0.0158(5) 0.0021(4) 0.0074(4) -0.0021(4)
N8A 0.0154(5) 0.0165(5) 0.0148(5) -0.0002(4) 0.0063(4) -0.0018(4)
N8 0.0156(5) 0.0155(4) 0.0148(5) 0.0021(4) 0.0061(4) 0.0004(4)
N2 0.0164(5) 0.0189(5) 0.0154(5) 0.0014(4) 0.0066(4) 0.0029(4)
N2A 0.0145(5) 0.0195(5) 0.0171(5) 0.0007(4) 0.0073(4) -0.0019(4)
C1 0.0187(6) 0.0145(5) 0.0143(5) -0.0021(4) 0.0078(5) 0.0013(4)
C15A 0.0143(5) 0.0159(5) 0.0149(5) 0.0022(4) 0.0033(4) -0.0003(4)
C14 0.0171(6) 0.0125(5) 0.0162(5) 0.0034(4) 0.0059(5) -0.0001(4)
C7 0.0181(6) 0.0153(5) 0.0188(6) 0.0015(4) 0.0105(5) 0.0020(4)
C4 0.0157(5) 0.0188(5) 0.0149(5) -0.0050(4) 0.0063(5) -0.0020(4)
C14A 0.0160(5) 0.0137(5) 0.0162(5) -0.0003(4) 0.0058(5) -0.0028(4)
C1A 0.0161(5) 0.0151(5) 0.0172(5) 0.0036(4) 0.0074(5) 0.0012(4)
C15 0.0133(5) 0.0158(5) 0.0161(5) 0.0006(4) 0.0040(4) -0.0012(4)
C29 0.0159(6) 0.0209(6) 0.0190(6) 0.0036(5) 0.0076(5) 0.0028(4)
C10 0.0146(5) 0.0155(5) 0.0156(5) 0.0006(4) 0.0078(5) 0.0019(4)
C9 0.0151(5) 0.0167(5) 0.0147(5) 0.0030(4) 0.0080(5) 0.0007(4)
C16 0.0154(5) 0.0191(6) 0.0169(6) 0.0013(4) 0.0065(5) 0.0035(4)
C9A 0.0146(5) 0.0161(5) 0.0150(5) 0.0007(4) 0.0074(5) -0.0022(4)
C26 0.0200(6) 0.0193(6) 0.0156(5) 0.0005(4) 0.0061(5) -0.0039(5)
C16A 0.0162(6) 0.0201(6) 0.0160(5) -0.0001(4) 0.0073(5) -0.0030(4)
C21A 0.0171(6) 0.0146(5) 0.0192(6) -0.0006(4) 0.0084(5) -0.0021(4)
C4A 0.0170(6) 0.0186(5) 0.0173(6) 0.0031(4) 0.0080(5) 0.0012(4)
C10A 0.0162(5) 0.0156(5) 0.0147(5) 0.0015(4) 0.0083(5) -0.0004(4)
C7A 0.0184(6) 0.0154(5) 0.0178(6) -0.0025(4) 0.0103(5) -0.0019(4)
C21 0.0211(6) 0.0136(5) 0.0174(6) 0.0016(4) 0.0095(5) 0.0005(4)
C19 0.0180(6) 0.0178(5) 0.0187(6) 0.0018(4) 0.0036(5) -0.0023(4)
C30 0.0198(6) 0.0225(6) 0.0151(6) -0.0024(5) 0.0063(5) 0.0000(5)
C6A 0.0187(6) 0.0166(5) 0.0191(6) 0.0015(4) 0.0087(5) -0.0035(4)
C17 0.0202(6) 0.0191(6) 0.0190(6) 0.0035(4) 0.0098(5) 0.0039(5)
C22 0.0183(6) 0.0173(6) 0.0258(6) 0.0018(5) 0.0121(5) -0.0015(4)
C20A 0.0217(6) 0.0179(6) 0.0170(6) -0.0006(4) 0.0082(5) -0.0042(5)
C20 0.0179(6) 0.0176(6) 0.0223(6) 0.0033(5) 0.0097(5) 0.0008(4)
C6 0.0189(6) 0.0171(5) 0.0197(6) 0.0030(4) 0.0091(5) -0.0007(4)
C31 0.0214(6) 0.0169(5) 0.0197(6) -0.0017(5) 0.0085(5) 0.0000(5)
C27A 0.0200(6) 0.0168(5) 0.0219(6) 0.0011(5) 0.0099(5) 0.0011(5)
C19A 0.0181(6) 0.0189(6) 0.0176(6) 0.0027(4) 0.0010(5) -0.0018(4)
C22A 0.0148(6) 0.0192(6) 0.0222(6) 0.0048(5) 0.0051(5) -0.0007(4)
C29A 0.0180(6) 0.0225(6) 0.0195(6) -0.0016(5) 0.0091(5) -0.0035(5)
C27 0.0207(6) 0.0215(6) 0.0169(6) -0.0036(5) 0.0038(5) 0.0014(5)
C26A 0.0212(6) 0.0176(6) 0.0219(6) -0.0009(5) 0.0100(5) -0.0028(5)
C3 0.0141(5) 0.0250(6) 0.0195(6) 0.0007(5) 0.0072(5) 0.0018(5)
C17A 0.0202(6) 0.0202(6) 0.0195(6) -0.0016(5) 0.0096(5) -0.0003(5)
C28A 0.0149(6) 0.0233(6) 0.0219(6) 0.0016(5) 0.0067(5) 0.0024(5)
C3A 0.0185(6) 0.0246(6) 0.0158(6) -0.0005(5) 0.0085(5) -0.0025(5)
C18 0.0254(6) 0.0199(6) 0.0152(6) -0.0003(4) 0.0072(5) 0.0019(5)
C18A 0.0171(6) 0.0225(6) 0.0262(6) -0.0002(5) 0.0084(5) 0.0020(5)
C24 0.0198(6) 0.0137(6) 0.0346(7) -0.0010(5) 0.0065(6) 0.0016(5)
C25 0.0235(6) 0.0168(6) 0.0216(6) 0.0047(5) 0.0036(5) -0.0044(5)
C28 0.0223(6) 0.0163(6) 0.0231(6) -0.0010(5) 0.0063(5) 0.0013(5)
C24A 0.0243(6) 0.0146(6) 0.0279(7) -0.0031(5) 0.0024(5) 0.0019(5)
C23A 0.0192(6) 0.0166(6) 0.0313(7) 0.0047(5) 0.0038(5) -0.0034(5)
C23 0.0206(6) 0.0214(6) 0.0360(7) -0.0032(5) 0.0165(6) -0.0010(5)
C31A 0.0171(6) 0.0225(6) 0.0288(7) 0.0054(5) 0.0042(5) 0.0018(5)
C25A 0.0254(7) 0.0233(6) 0.0269(7) -0.0038(5) 0.0115(6) 0.0011(5)
C30A 0.0225(6) 0.0178(6) 0.0319(7) 0.0032(5) 0.0080(6) -0.0014(5)
C33A 0.0253(7) 0.0235(6) 0.0371(8) -0.0041(6) 0.0150(6) -0.0084(5)
C33 0.0320(7) 0.0220(6) 0.0325(7) 0.0075(5) 0.0146(6) 0.0013(5)

loop_
_atom_type_symbol
_atom_type_description
_atom_type_scat_dispersion_real
_atom_type_scat_dispersion_imag
_atom_type_scat_source
C C 0.0181 0.0091 'International Tables Vol C Tables 4.2.6.8 and 6.1.1.4'
H H 0.0000 0.0000 'International Tables Vol C Tables 4.2.6.8 and 6.1.1.4'
F F 0.0727 0.0534 'International Tables Vol C Tables 4.2.6.8 and 6.1.1.4'
N N 0.0311 0.0180 'International Tables Vol C Tables 4.2.6.8 and 6.1.1.4'
O O 0.0492 0.0322 'International Tables Vol C Tables 4.2.6.8 and 6.1.1.4'

loop_
_geom_angle_atom_site_label_1
_geom_angle_atom_site_label_2
_geom_angle_atom_site_label_3
_geom_angle
C29 O32 C33 116.81(10)
C29A O32A C33A 117.46(10)
C4 N5 C10 125.93(10)
C4 N5 C6 119.64(10)
C6 N5 C10 114.38(9)
C4A N5A C10A 124.53(10)
C4A N5A C6A 121.43(10)
C10A N5A C6A 112.62(9)
C14A N8A C9A 116.94(9)
C7A N8A C14A 117.86(10)
C7A N8A C9A 125.03(10)
C14 N8 C9 116.11(9)
C7 N8 C14 117.88(10)
C7 N8 C9 126.01(10)
C1 N2 C16 118.53(10)
C1 N2 C3 124.61(10)
C16 N2 C3 116.18(9)
C1A N2A C16A 119.06(9)
C1A N2A C3A 124.03(10)
C16A N2A C3A 116.33(9)
O11 C1 N2 123.79(11)
O11 C1 C10 118.02(10)
N2 C1 C10 118.17(10)
C22A C15A C9A 119.03(10)
C22A C15A C26A 118.96(11)
C26A C15A C9A 122.01(10)
C21 C14 N8 119.24(10)
C21 C14 C17 120.97(11)
C17 C14 N8 119.78(10)
O13 C7 N8 122.73(11)
O13 C7 C6 118.56(10)
N8 C7 C6 118.71(10)
O12 C4 N5 122.41(11)
O12 C4 C3 119.97(11)
N5 C4 C3 117.60(10)
C21A C14A N8A 119.58(10)
C21A C14A C17A 120.38(11)
C17A C14A N8A 120.03(10)
O11A C1A N2A 124.10(11)
O11A C1A C10A 118.30(10)
N2A C1A C10A 117.60(10)
C26 C15 C9 119.35(10)
C22 C15 C9 121.48(10)
C22 C15 C26 119.12(11)
O32 C29 C30 115.90(11)
O32 C29 C28 124.30(11)
C28 C29 C30 119.79(11)
N5 C10 C1 115.40(9)
N5 C10 C9 109.96(9)
C1 C10 C9 108.54(9)
N8 C9 C15 112.84(9)
N8 C9 C10 109.07(9)
C15 C9 C10 112.36(9)
C31 C16 N2 120.47(11)
C27 C16 N2 119.50(11)
C27 C16 C31 120.03(11)
N8A C9A C15A 111.17(9)
N8A C9A C10A 109.00(9)
C15A C9A C10A 112.94(9)
C25 C26 C15 120.97(11)
C27A C16A N2A 120.56(11)
C31A C16A N2A 119.79(11)
C31A C16A C27A 119.65(11)
C14A C21A C20A 120.05(11)
O12A C4A N5A 123.20(11)
O12A C4A C3A 119.58(11)
N5A C4A C3A 117.22(10)
N5A C10A C1A 115.00(9)
N5A C10A C9A 109.46(9)
C1A C10A C9A 110.57(9)
O13A C7A N8A 122.17(11)
O13A C7A C6A 119.31(10)
N8A C7A C6A 118.51(10)
C20 C21 C14 119.54(11)
F34 C19 C20 118.09(11)
F34 C19 C18 118.58(11)
C20 C19 C18 123.32(12)
C31 C30 C29 120.48(11)
N5A C6A C7A 113.74(9)
C18 C17 C14 119.83(11)
C15 C22 C23 120.53(11)
C19A C20A C21A 118.30(11)
C19 C20 C21 118.30(11)
N5 C6 C7 113.76(10)
C30 C31 C16 119.58(11)
C28A C27A C16A 120.03(11)
F34A C19A C20A 118.34(11)
F34A C19A C18A 118.57(11)
C20A C19A C18A 123.09(12)
C23A C22A C15A 120.90(12)
O32A C29A C28A 115.79(11)
O32A C29A C30A 124.70(11)
C30A C29A C28A 119.51(11)
C16 C27 C28 120.65(11)
C25A C26A C15A 120.93(11)
N2 C3 C4 115.76(10)
C18A C17A C14A 119.86(11)
C27A C28A C29A 120.44(11)
N2A C3A C4A 115.86(10)
C19 C18 C17 117.99(11)
C19A C18A C17A 118.32(11)
F35 C24 C25 118.67(12)
F35 C24 C23 118.37(12)
C25 C24 C23 122.93(12)
C24 C25 C26 118.04(11)
C27 C28 C29 119.38(11)
F35A C24A C23A 118.49(12)
F35A C24A C25A 118.20(12)
C23A C24A C25A 123.29(12)
C24A C23A C22A 117.99(12)
C24 C23 C22 118.39(12)
C16A C31A C30A 120.72(12)
C24A C25A C26A 117.91(12)
C29A C30A C31A 119.63(12)

loop_
_geom_bond_atom_site_label_1
_geom_bond_atom_site_label_2
_geom_bond_distance
F34 C19 1.3653(14)
F34A C19A 1.3636(14)
F35 C24 1.3599(14)
F35A C24A 1.3578(14)
O11 C1 1.2238(14)
O11A C1A 1.2243(14)
O13 C7 1.2223(15)
O12 C4 1.2283(14)
O13A C7A 1.2213(15)
O32 C29 1.3635(15)
O32 C33 1.4300(16)
O12A C4A 1.2274(14)
O32A C29A 1.3643(15)
O32A C33A 1.4361(16)
N5 C4 1.3461(15)
N5 C10 1.4526(14)
N5 C6 1.4495(15)
N5A C4A 1.3514(15)
N5A C10A 1.4501(14)
N5A C6A 1.4511(15)
N8A C14A 1.4443(15)
N8A C9A 1.4791(14)
N8A C7A 1.3686(15)
N8 C14 1.4412(15)
N8 C7 1.3622(15)
N8 C9 1.4751(14)
N2 C1 1.3466(15)
N2 C16 1.4441(15)
N2 C3 1.4630(15)
N2A C1A 1.3455(15)
N2A C16A 1.4464(15)
N2A C3A 1.4671(14)
C1 C10 1.5202(16)
C15A C9A 1.5189(16)
C15A C22A 1.3926(16)
C15A C26A 1.3936(17)
C14 C21 1.3897(16)
C14 C17 1.3901(17)
C7 C6 1.5069(17)
C4 C3 1.5046(17)
C14A C21A 1.3888(16)
C14A C17A 1.3940(16)
C1A C10A 1.5219(16)
C15 C9 1.5221(15)
C15 C26 1.3957(16)
C15 C22 1.3920(16)
C29 C30 1.3925(17)
C29 C28 1.3911(18)
C10 C9 1.5436(16)
C16 C31 1.3892(17)
C16 C27 1.3831(17)
C9A C10A 1.5466(16)
C26 C25 1.3901(18)
C16A C27A 1.3892(17)
C16A C31A 1.3840(17)
C21A C20A 1.3903(17)
C4A C3A 1.5131(16)
C7A C6A 1.5154(17)
C21 C20 1.3881(17)
C19 C20 1.3778(17)
C19 C18 1.3807(18)
C30 C31 1.3839(17)
C17 C18 1.3872(18)
C22 C23 1.3927(17)
C20A C19A 1.3758(18)
C27A C28A 1.3843(17)
C19A C18A 1.3784(18)
C22A C23A 1.3921(18)
C29A C28A 1.3959(17)
C29A C30A 1.3906(18)
C27 C28 1.3885(18)
C26A C25A 1.3917(17)
C17A C18A 1.3899(18)
C24 C25 1.3755(19)
C24 C23 1.3777(19)
C24A C23A 1.374(2)
C24A C25A 1.3754(19)
C31A C30A 1.3923(18)
